data_7059700
loop_
_publ_author_name
'Kumari, Kavita'
'Kumar, Saurabh'
'Singh, Krishna Nand'
'Drew, Michael G. B.'
'Singh, Nanhai'

_publ_section_title
;
 Synthesis and characterization of new square planar heteroleptic cationic
 complexes [Ni(ii) \b-oxodithioester-dppe]+; their use as a catalyst for
 Chan--Lam coupling
;
_journal_issue 28
_journal_name_full 'New Journal of Chemistry'
_journal_page_first 12143
_journal_page_last 12153
_journal_paper_doi 10.1039/D0NJ01139H
_journal_volume 44
_journal_year 2020
_chemical_formula_sum 'C36 H32 Cl F6 Ni O P3 S2'
_chemical_formula_weight 845.80
_space_group_crystal_system monoclinic
_space_group_IT_number 14
_space_group_name_Hall '-P 2ybc'
_space_group_name_H-M_alt 'P 1 21/c 1'
_atom_sites_solution_hydrogens geom
_audit_creation_method SHELXL-2016/6
_audit_update_record
;
2020-05-12 deposited with the CCDC.	2020-06-15 downloaded from the CCDC.
;
_cell_angle_alpha 90
_cell_angle_beta 96.775(6)
_cell_angle_gamma 90
_cell_formula_units_Z 4
_cell_length_a 11.0392(6)
_cell_length_b 12.2336(6)
_cell_length_c 27.2764(15)
_cell_measurement_reflns_used 19716
_cell_measurement_temperature 150(2)
_cell_measurement_theta_max 29.997
_cell_measurement_theta_min 3.345
_cell_volume 3657.9(3)
_computing_cell_refinement 'Crysalis, Oxford Diffraction'
_computing_data_collection 'Crysalis, Oxford Diffraction'
_computing_data_reduction 'Crysalis, Oxford Diffraction'
_computing_molecular_graphics PLATON(Spek,2004)
_computing_publication_material 'SHELXL-2016/6, PLATON, WINGX (Ferrugia, 2012)'
_computing_structure_refinement 'SHELXL-2016/6 (Sheldrick, 2016)'
_computing_structure_solution 'SHELXS-97 (Sheldrick, 2008)'
_diffrn_ambient_temperature 150(2)
_diffrn_measured_fraction_theta_full 0.996
_diffrn_measured_fraction_theta_max 0.987
_diffrn_measurement_device_type 'Oxford Diffaction X-Calibor System'
_diffrn_measurement_method '321 frames, counting time 10 s.'
_diffrn_radiation_type MoK\a
_diffrn_radiation_wavelength 0.71073
_diffrn_reflns_av_R_equivalents 0.0749
_diffrn_reflns_av_unetI/netI 0.1408
_diffrn_reflns_Laue_measured_fraction_full 0.996
_diffrn_reflns_Laue_measured_fraction_max 0.987
_diffrn_reflns_limit_h_max 15
_diffrn_reflns_limit_h_min -14
_diffrn_reflns_limit_k_max 13
_diffrn_reflns_limit_k_min -17
_diffrn_reflns_limit_l_max 21
_diffrn_reflns_limit_l_min -38
_diffrn_reflns_number 19716
_diffrn_reflns_point_group_measured_fraction_full 0.996
_diffrn_reflns_point_group_measured_fraction_max 0.987
_diffrn_reflns_theta_full 25.242
_diffrn_reflns_theta_max 29.997
_diffrn_reflns_theta_min 3.345
_diffrn_standards_decay_% n/a
_diffrn_standards_interval_count n/a
_diffrn_standards_interval_time n/a
_exptl_absorpt_coefficient_mu 0.910
_exptl_absorpt_correction_T_max 1.000
_exptl_absorpt_correction_T_min 0.912
_exptl_absorpt_correction_type empirical
_exptl_absorpt_process_details 'ABSPACK, Oxford Diffraction Ltd'
_exptl_crystal_colour black
_exptl_crystal_density_diffrn 1.536
_exptl_crystal_description needle
_exptl_crystal_F_000 1728
_exptl_crystal_size_max 0.28
_exptl_crystal_size_mid 0.07
_exptl_crystal_size_min 0.07
_refine_diff_density_max 0.946
_refine_diff_density_min -0.432
_refine_diff_density_rms 0.096
_refine_ls_extinction_method none
_refine_ls_goodness_of_fit_ref 0.994
_refine_ls_hydrogen_treatment constr
_refine_ls_matrix_type full
_refine_ls_number_parameters 452
_refine_ls_number_reflns 10552
_refine_ls_number_restraints 0
_refine_ls_restrained_S_all 0.994
_refine_ls_R_factor_all 0.1729
_refine_ls_R_factor_gt 0.0900
_refine_ls_shift/su_max 0.001
_refine_ls_shift/su_mean 0.000
_refine_ls_structure_factor_coef Fsqd
_refine_ls_weighting_details 'w=1/[\s^2^(Fo^2^)+(0.0796P)^2^] where P=(Fo^2^+2Fc^2^)/3'
_refine_ls_weighting_scheme calc
_refine_ls_wR_factor_gt 0.1804
_refine_ls_wR_factor_ref 0.2155
_reflns_Friedel_coverage 0.000
_reflns_number_gt 5558
_reflns_number_total 10552
_reflns_threshold_expression 'I > 2\s(I)'
_cod_data_source_file d0nj01139h2.cif
_cod_data_source_block 4
_cod_depositor_comments
;Adding full bibliography for 7059700--7059703.cif.

 Adding full bibliography for 7059700--7059703.cif.
;
_cod_original_sg_symbol_H-M 'P 21/c'
_cod_database_code 7059700
_shelx_shelxl_version_number 2016/6
_shelx_space_group_comment
;
The symmetry employed for this shelxl refinement is uniquely defined
by the following loop, which should always be used as a source of
symmetry information in preference to the above space-group names.
They are only intended as comments.
;

loop_
_space_group_symop_operation_xyz
'x, y, z'
'-x, y+1/2, -z+1/2'
'-x, -y, -z'
'x, -y-1/2, z-1/2'

loop_
_atom_site_label
_atom_site_type_symbol
_atom_site_fract_x
_atom_site_fract_y
_atom_site_fract_z
_atom_site_U_iso_or_equiv
_atom_site_adp_type
_atom_site_occupancy
_atom_site_site_symmetry_order
_atom_site_calc_flag
_atom_site_refinement_flags_posn
_atom_site_refinement_flags_adp
_atom_site_refinement_flags_occupancy
_atom_site_disorder_assembly
_atom_site_disorder_group
Ni1 Ni 0.35628(6) 0.31238(5) 0.64702(2) 0.02938(18) Uani 1 1 d . . . . .
O11 O 0.3738(3) 0.4214(3) 0.60053(13) 0.0369(9) Uani 1 1 d . . . . .
C12 C 0.4651(5) 0.4810(4) 0.5913(2) 0.0390(13) Uani 1 1 d . . . . .
C13 C 0.5821(5) 0.4740(4) 0.6167(2) 0.0439(14) Uani 1 1 d . . . . .
H13 H 0.639968 0.521605 0.606656 0.053 Uiso 1 1 calc R U . . .
C14 C 0.6222(5) 0.4039(4) 0.6554(2) 0.0395(13) Uani 1 1 d . . . . .
S15 S 0.54138(12) 0.30929(11) 0.68223(5) 0.0384(3) Uani 1 1 d . . . . .
S16 S 0.77620(14) 0.42162(14) 0.67866(8) 0.0604(5) Uani 1 1 d . . . . .
C17 C 0.8029(5) 0.3222(5) 0.7271(2) 0.0528(16) Uani 1 1 d . . . . .
H17A H 0.749395 0.336052 0.751708 0.079 Uiso 1 1 calc R U . . .
H17B H 0.886111 0.326967 0.741874 0.079 Uiso 1 1 calc R U . . .
H17C H 0.787562 0.250291 0.713675 0.079 Uiso 1 1 calc R U . . .
Cl24 Cl 0.32918(18) 0.81482(14) 0.43295(6) 0.0663(5) Uani 1 1 d . . . . .
C21 C 0.4343(5) 0.5640(5) 0.5520(2) 0.0396(13) Uani 1 1 d . . . . .
C22 C 0.3265(6) 0.5550(5) 0.5211(2) 0.0494(15) Uani 1 1 d . . . . .
H22 H 0.274564 0.496670 0.525042 0.059 Uiso 1 1 calc R U . . .
C23 C 0.2942(6) 0.6310(5) 0.4844(2) 0.0535(16) Uani 1 1 d . . . . .
H23 H 0.221649 0.623151 0.463575 0.064 Uiso 1 1 calc R U . . .
C24 C 0.3702(6) 0.7185(5) 0.4788(2) 0.0456(15) Uani 1 1 d . . . . .
C25 C 0.4782(6) 0.7281(5) 0.5084(2) 0.0479(15) Uani 1 1 d . . . . .
H25 H 0.530240 0.786085 0.503860 0.057 Uiso 1 1 calc R U . . .
C26 C 0.5107(6) 0.6527(5) 0.5450(2) 0.0480(15) Uani 1 1 d . . . . .
H26 H 0.584031 0.660559 0.565259 0.058 Uiso 1 1 calc R U . . .
C31 C 0.4235(5) 0.1507(4) 0.74677(17) 0.0299(11) Uani 1 1 d . . . . .
C32 C 0.5167(5) 0.0748(4) 0.7472(2) 0.0370(12) Uani 1 1 d . . . . .
H32 H 0.517682 0.025641 0.721217 0.044 Uiso 1 1 calc R U . . .
C33 C 0.6077(5) 0.0724(5) 0.7862(2) 0.0434(14) Uani 1 1 d . . . . .
H33 H 0.670091 0.021351 0.786190 0.052 Uiso 1 1 calc R U . . .
C34 C 0.6088(6) 0.1435(5) 0.8250(2) 0.0464(15) Uani 1 1 d . . . . .
H34 H 0.671481 0.141052 0.850932 0.056 Uiso 1 1 calc R U . . .
C35 C 0.5156(6) 0.2188(5) 0.8252(2) 0.0540(17) Uani 1 1 d . . . . .
H35 H 0.514840 0.266562 0.851656 0.065 Uiso 1 1 calc R U . . .
C36 C 0.4244(6) 0.2236(5) 0.7867(2) 0.0452(14) Uani 1 1 d . . . . .
H36 H 0.362684 0.275354 0.786867 0.054 Uiso 1 1 calc R U . . .
C41 C 0.3098(5) 0.0546(4) 0.65398(18) 0.0303(11) Uani 1 1 d . . . . .
C42 C 0.3935(6) 0.0443(4) 0.6192(2) 0.0444(14) Uani 1 1 d . . . . .
H42 H 0.453757 0.096780 0.617368 0.053 Uiso 1 1 calc R U . . .
C43 C 0.3854(7) -0.0455(5) 0.5873(2) 0.0553(18) Uani 1 1 d . . . . .
H43 H 0.441293 -0.053477 0.564569 0.066 Uiso 1 1 calc R U . . .
C44 C 0.2961(6) -0.1211(5) 0.5894(2) 0.0534(17) Uani 1 1 d . . . . .
H44 H 0.290282 -0.179894 0.567571 0.064 Uiso 1 1 calc R U . . .
C45 C 0.2140(6) -0.1117(5) 0.6234(2) 0.0485(16) Uani 1 1 d . . . . .
H45 H 0.153474 -0.164124 0.624700 0.058 Uiso 1 1 calc R U . . .
C46 C 0.2214(5) -0.0244(4) 0.65576(19) 0.0347(12) Uani 1 1 d . . . . .
H46 H 0.166290 -0.018840 0.678921 0.042 Uiso 1 1 calc R U . . .
C51 C 0.1206(5) 0.2428(4) 0.56217(18) 0.0306(11) Uani 1 1 d . . . . .
C52 C 0.2084(6) 0.2293(4) 0.53080(19) 0.0412(13) Uani 1 1 d . . . . .
H52 H 0.286453 0.256959 0.539545 0.049 Uiso 1 1 calc R U . . .
C53 C 0.1814(7) 0.1746(5) 0.4860(2) 0.0516(16) Uani 1 1 d . . . . .
H53 H 0.240874 0.166187 0.464855 0.062 Uiso 1 1 calc R U . . .
C54 C 0.0660(7) 0.1330(4) 0.4734(2) 0.0503(17) Uani 1 1 d . . . . .
H54 H 0.048206 0.094943 0.443937 0.060 Uiso 1 1 calc R U . . .
C55 C -0.0228(6) 0.1470(5) 0.5039(2) 0.0482(16) Uani 1 1 d . . . . .
H55 H -0.101051 0.120187 0.494802 0.058 Uiso 1 1 calc R U . . .
C56 C 0.0045(5) 0.2017(4) 0.5486(2) 0.0383(13) Uani 1 1 d . . . . .
H56 H -0.055508 0.210716 0.569427 0.046 Uiso 1 1 calc R U . . .
C61 C 0.0846(4) 0.4393(4) 0.61922(18) 0.0293(11) Uani 1 1 d . . . . .
C62 C 0.0798(5) 0.4967(4) 0.66262(19) 0.0335(12) Uani 1 1 d . . . . .
H62 H 0.113235 0.466533 0.692478 0.040 Uiso 1 1 calc R U . . .
C63 C 0.0253(5) 0.5996(4) 0.6620(2) 0.0370(13) Uani 1 1 d . . . . .
H63 H 0.023274 0.638289 0.691181 0.044 Uiso 1 1 calc R U . . .
C64 C -0.0256(6) 0.6436(4) 0.6177(2) 0.0444(15) Uani 1 1 d . . . . .
H64 H -0.064222 0.711244 0.617229 0.053 Uiso 1 1 calc R U . . .
C65 C -0.0197(6) 0.5881(4) 0.5741(2) 0.0501(16) Uani 1 1 d . . . . .
H65 H -0.052402 0.618928 0.544317 0.060 Uiso 1 1 calc R U . . .
C66 C 0.0356(6) 0.4856(4) 0.5749(2) 0.0419(14) Uani 1 1 d . . . . .
H66 H 0.039671 0.448013 0.545455 0.050 Uiso 1 1 calc R U . . .
P1 P 0.31771(12) 0.17538(10) 0.69240(5) 0.0278(3) Uani 1 1 d . . . . .
C2 C 0.1665(4) 0.1946(4) 0.71128(17) 0.0299(11) Uani 1 1 d . . . . .
H2A H 0.139472 0.127902 0.725861 0.036 Uiso 1 1 calc R U . . .
H2B H 0.168170 0.252564 0.735617 0.036 Uiso 1 1 calc R U . . .
C3 C 0.0790(4) 0.2248(4) 0.66511(19) 0.0330(12) Uani 1 1 d . . . . .
H3A H 0.010937 0.266412 0.674806 0.040 Uiso 1 1 calc R U . . .
H3B H 0.047014 0.158653 0.648799 0.040 Uiso 1 1 calc R U . . .
P4 P 0.15885(12) 0.30619(10) 0.62208(5) 0.0278(3) Uani 1 1 d . . . . .
P2 P 0.15801(14) 0.46144(11) 0.82512(5) 0.0341(3) Uani 1 1 d . . . . .
F71 F 0.0643(4) 0.3649(4) 0.81392(18) 0.0997(16) Uani 1 1 d . . . . .
F72 F 0.2411(4) 0.3836(3) 0.86101(13) 0.0760(13) Uani 1 1 d . . . . .
F73 F 0.2262(3) 0.4245(3) 0.77952(12) 0.0562(10) Uani 1 1 d . . . . .
F74 F 0.2497(5) 0.5568(4) 0.83516(16) 0.1081(19) Uani 1 1 d . . . . .
F75 F 0.0712(4) 0.5365(3) 0.78847(13) 0.0824(14) Uani 1 1 d . . . . .
F76 F 0.0891(4) 0.4992(4) 0.86951(13) 0.0866(15) Uani 1 1 d . . . . .

loop_
_atom_site_aniso_label
_atom_site_aniso_U_11
_atom_site_aniso_U_22
_atom_site_aniso_U_33
_atom_site_aniso_U_23
_atom_site_aniso_U_13
_atom_site_aniso_U_12
Ni1 0.0237(3) 0.0288(3) 0.0356(4) -0.0011(3) 0.0033(3) -0.0047(3)
O11 0.034(2) 0.0389(19) 0.038(2) 0.0002(17) 0.0070(17) -0.0064(17)
C12 0.038(3) 0.032(3) 0.048(3) 0.002(3) 0.011(3) -0.006(2)
C13 0.024(3) 0.037(3) 0.072(4) 0.010(3) 0.014(3) -0.005(2)
C14 0.026(3) 0.033(3) 0.061(4) -0.010(3) 0.007(3) -0.002(2)
S15 0.0247(7) 0.0372(7) 0.0523(8) 0.0027(7) -0.0003(6) -0.0033(6)
S16 0.0252(8) 0.0522(9) 0.1022(14) 0.0014(10) 0.0011(9) -0.0092(7)
C17 0.029(3) 0.066(4) 0.062(4) -0.011(3) -0.003(3) 0.002(3)
Cl24 0.0753(13) 0.0665(10) 0.0608(10) 0.0289(9) 0.0230(9) 0.0027(10)
C21 0.037(3) 0.045(3) 0.041(3) 0.002(3) 0.019(3) -0.005(3)
C22 0.046(4) 0.053(4) 0.051(4) 0.010(3) 0.010(3) -0.007(3)
C23 0.049(4) 0.067(4) 0.047(4) 0.013(3) 0.012(3) -0.007(3)
C24 0.052(4) 0.045(3) 0.043(3) 0.007(3) 0.017(3) 0.001(3)
C25 0.047(4) 0.036(3) 0.065(4) 0.002(3) 0.028(3) -0.004(3)
C26 0.039(4) 0.042(3) 0.066(4) 0.009(3) 0.021(3) 0.004(3)
C31 0.029(3) 0.032(2) 0.028(2) 0.001(2) 0.001(2) -0.003(2)
C32 0.032(3) 0.035(3) 0.045(3) -0.005(2) 0.008(3) 0.006(2)
C33 0.032(3) 0.047(3) 0.051(3) 0.004(3) 0.000(3) 0.009(3)
C34 0.037(3) 0.058(4) 0.042(3) 0.005(3) -0.006(3) 0.000(3)
C35 0.058(4) 0.063(4) 0.037(3) -0.019(3) -0.007(3) 0.007(3)
C36 0.047(4) 0.046(3) 0.041(3) -0.005(3) -0.001(3) 0.013(3)
C41 0.028(3) 0.028(2) 0.035(3) -0.001(2) 0.004(2) 0.000(2)
C42 0.053(4) 0.036(3) 0.047(3) 0.001(3) 0.016(3) -0.004(3)
C43 0.078(5) 0.045(3) 0.048(4) -0.008(3) 0.025(4) 0.008(3)
C44 0.064(5) 0.044(3) 0.048(4) -0.015(3) -0.011(3) 0.011(3)
C45 0.040(4) 0.037(3) 0.065(4) -0.007(3) -0.009(3) -0.001(3)
C46 0.031(3) 0.033(3) 0.040(3) -0.005(2) 0.004(2) 0.001(2)
C51 0.031(3) 0.027(2) 0.032(3) 0.000(2) -0.002(2) -0.003(2)
C52 0.044(4) 0.044(3) 0.035(3) -0.003(3) 0.004(3) 0.004(3)
C53 0.069(5) 0.050(3) 0.036(3) -0.006(3) 0.008(3) 0.013(3)
C54 0.080(5) 0.032(3) 0.033(3) -0.010(3) -0.013(3) 0.011(3)
C55 0.058(4) 0.040(3) 0.041(3) -0.001(3) -0.015(3) -0.010(3)
C56 0.045(3) 0.033(3) 0.037(3) 0.000(2) 0.002(3) 0.006(3)
C61 0.026(3) 0.026(2) 0.035(3) 0.000(2) 0.002(2) -0.005(2)
C62 0.028(3) 0.035(3) 0.036(3) -0.002(2) 0.000(2) -0.005(2)
C63 0.039(3) 0.028(2) 0.044(3) -0.011(2) 0.004(3) -0.011(2)
C64 0.057(4) 0.026(2) 0.050(3) -0.008(3) 0.005(3) 0.000(3)
C65 0.074(5) 0.036(3) 0.038(3) 0.004(3) -0.002(3) 0.012(3)
C66 0.060(4) 0.033(3) 0.033(3) -0.001(2) 0.006(3) 0.004(3)
P1 0.0256(7) 0.0266(6) 0.0309(6) -0.0027(5) 0.0026(5) -0.0016(5)
C2 0.030(3) 0.032(2) 0.029(2) -0.004(2) 0.008(2) -0.005(2)
C3 0.020(3) 0.035(3) 0.044(3) 0.004(2) 0.005(2) -0.005(2)
P4 0.0265(7) 0.0271(6) 0.0295(6) 0.0004(5) 0.0023(5) -0.0024(5)
P2 0.0362(8) 0.0326(7) 0.0339(7) 0.0008(6) 0.0058(6) 0.0033(6)
F71 0.094(4) 0.087(3) 0.115(4) 0.014(3) -0.002(3) -0.056(3)
F72 0.075(3) 0.100(3) 0.051(2) 0.016(2) -0.004(2) 0.040(3)
F73 0.068(3) 0.056(2) 0.0474(19) 0.0010(17) 0.0200(19) 0.0253(19)
F74 0.160(5) 0.091(3) 0.073(3) -0.028(3) 0.013(3) -0.068(3)
F75 0.106(4) 0.093(3) 0.050(2) 0.026(2) 0.019(2) 0.067(3)
F76 0.108(4) 0.116(3) 0.042(2) 0.017(2) 0.034(2) 0.055(3)

loop_
_atom_type_symbol
_atom_type_description
_atom_type_scat_dispersion_real
_atom_type_scat_dispersion_imag
_atom_type_scat_source
C C 0.0033 0.0016 'International Tables Vol C Tables 4.2.6.8 and 6.1.1.4'
H H 0.0000 0.0000 'International Tables Vol C Tables 4.2.6.8 and 6.1.1.4'
N N 0.0061 0.0033 'International Tables Vol C Tables 4.2.6.8 and 6.1.1.4'
O O 0.0106 0.0060 'International Tables Vol C Tables 4.2.6.8 and 6.1.1.4'
P P 0.1023 0.0942 'International Tables Vol C Tables 4.2.6.8 and 6.1.1.4'
F F 0.0171 0.0103 'International Tables Vol C Tables 4.2.6.8 and 6.1.1.4'
Ni Ni 0.3393 1.1124 'International Tables Vol C Tables 4.2.6.8 and 6.1.1.4'
S S 0.1246 0.1234 'International Tables Vol C Tables 4.2.6.8 and 6.1.1.4'
Cl Cl 0.1484 0.1585 'International Tables Vol C Tables 4.2.6.8 and 6.1.1.4'

loop_
_geom_angle_atom_site_label_1
_geom_angle_atom_site_label_2
_geom_angle_atom_site_label_3
_geom_angle
_geom_angle_site_symmetry_1
_geom_angle_site_symmetry_3
_geom_angle_publ_flag
O11 Ni1 S15 98.44(12) . . ?
O11 Ni1 P1 171.59(12) . . ?
O11 Ni1 P4 89.58(12) . . ?
S15 Ni1 P1 88.37(6) . . ?
S15 Ni1 P4 171.04(6) . . ?
P1 Ni1 P4 84.01(5) . . ?
C12 O11 Ni1 133.0(4) . . ?
O11 C12 C13 124.4(5) . . ?
O11 C12 C21 114.1(5) . . ?
C13 C12 C21 121.4(5) . . ?
C12 C13 H13 116.2 . . ?
C14 C13 C12 127.5(5) . . ?
C14 C13 H13 116.2 . . ?
C13 C14 S15 128.1(4) . . ?
C13 C14 S16 113.9(4) . . ?
S15 C14 S16 118.0(3) . . ?
C14 S15 Ni1 108.6(2) . . ?
C14 S16 C17 104.5(3) . . ?
S16 C17 H17A 109.5 . . ?
S16 C17 H17B 109.5 . . ?
S16 C17 H17C 109.5 . . ?
H17A C17 H17B 109.5 . . ?
H17A C17 H17C 109.5 . . ?
H17B C17 H17C 109.5 . . ?
C22 C21 C12 119.6(5) . . ?
C22 C21 C26 117.9(5) . . ?
C26 C21 C12 122.5(5) . . ?
C21 C22 H22 119.3 . . ?
C21 C22 C23 121.4(6) . . ?
C23 C22 H22 119.3 . . ?
C22 C23 H23 120.2 . . ?
C24 C23 C22 119.5(6) . . ?
C24 C23 H23 120.2 . . ?
C23 C24 Cl24 119.7(5) . . ?
C25 C24 Cl24 120.2(5) . . ?
C25 C24 C23 120.1(6) . . ?
C24 C25 H25 119.8 . . ?
C24 C25 C26 120.4(6) . . ?
C26 C25 H25 119.8 . . ?
C21 C26 H26 119.7 . . ?
C25 C26 C21 120.6(6) . . ?
C25 C26 H26 119.7 . . ?
C32 C31 C36 118.8(5) . . ?
C32 C31 P1 121.9(4) . . ?
C36 C31 P1 118.4(4) . . ?
C31 C32 H32 120.2 . . ?
C31 C32 C33 119.6(5) . . ?
C33 C32 H32 120.2 . . ?
C32 C33 H33 119.2 . . ?
C34 C33 C32 121.6(5) . . ?
C34 C33 H33 119.2 . . ?
C33 C34 H34 120.4 . . ?
C33 C34 C35 119.2(5) . . ?
C35 C34 H34 120.4 . . ?
C34 C35 H35 119.8 . . ?
C34 C35 C36 120.5(5) . . ?
C36 C35 H35 119.8 . . ?
C31 C36 H36 119.9 . . ?
C35 C36 C31 120.3(5) . . ?
C35 C36 H36 119.9 . . ?
C42 C41 P1 118.3(4) . . ?
C46 C41 C42 119.0(5) . . ?
C46 C41 P1 122.6(4) . . ?
C41 C42 H42 120.3 . . ?
C43 C42 C41 119.4(6) . . ?
C43 C42 H42 120.3 . . ?
C42 C43 H43 119.9 . . ?
C44 C43 C42 120.2(6) . . ?
C44 C43 H43 119.9 . . ?
C43 C44 H44 119.7 . . ?
C43 C44 C45 120.6(6) . . ?
C45 C44 H44 119.7 . . ?
C44 C45 H45 119.9 . . ?
C44 C45 C46 120.1(6) . . ?
C46 C45 H45 119.9 . . ?
C41 C46 C45 120.6(5) . . ?
C41 C46 H46 119.7 . . ?
C45 C46 H46 119.7 . . ?
C52 C51 C56 119.1(5) . . ?
C52 C51 P4 120.4(4) . . ?
C56 C51 P4 120.4(4) . . ?
C51 C52 H52 119.7 . . ?
C51 C52 C53 120.6(6) . . ?
C53 C52 H52 119.7 . . ?
C52 C53 H53 120.3 . . ?
C54 C53 C52 119.5(6) . . ?
C54 C53 H53 120.3 . . ?
C53 C54 H54 119.7 . . ?
C55 C54 C53 120.6(5) . . ?
C55 C54 H54 119.7 . . ?
C54 C55 H55 120.2 . . ?
C54 C55 C56 119.7(6) . . ?
C56 C55 H55 120.2 . . ?
C51 C56 H56 119.8 . . ?
C55 C56 C51 120.5(6) . . ?
C55 C56 H56 119.8 . . ?
C62 C61 C66 119.3(5) . . ?
C62 C61 P4 118.7(4) . . ?
C66 C61 P4 122.0(4) . . ?
C61 C62 H62 119.7 . . ?
C61 C62 C63 120.5(5) . . ?
C63 C62 H62 119.7 . . ?
C62 C63 H63 120.2 . . ?
C64 C63 C62 119.6(5) . . ?
C64 C63 H63 120.2 . . ?
C63 C64 H64 119.8 . . ?
C65 C64 C63 120.4(5) . . ?
C65 C64 H64 119.8 . . ?
C64 C65 H65 120.1 . . ?
C64 C65 C66 119.8(5) . . ?
C66 C65 H65 120.1 . . ?
C61 C66 H66 119.8 . . ?
C65 C66 C61 120.3(5) . . ?
C65 C66 H66 119.8 . . ?
C31 P1 Ni1 116.76(17) . . ?
C31 P1 C41 108.8(2) . . ?
C31 P1 C2 108.4(2) . . ?
C41 P1 Ni1 107.57(17) . . ?
C41 P1 C2 106.6(2) . . ?
C2 P1 Ni1 108.18(16) . . ?
P1 C2 H2A 110.1 . . ?
P1 C2 H2B 110.1 . . ?
H2A C2 H2B 108.4 . . ?
C3 C2 P1 107.9(3) . . ?
C3 C2 H2A 110.1 . . ?
C3 C2 H2B 110.1 . . ?
C2 C3 H3A 109.5 . . ?
C2 C3 H3B 109.5 . . ?
C2 C3 P4 110.5(3) . . ?
H3A C3 H3B 108.1 . . ?
P4 C3 H3A 109.5 . . ?
P4 C3 H3B 109.5 . . ?
C51 P4 Ni1 114.13(18) . . ?
C61 P4 Ni1 113.94(16) . . ?
C61 P4 C51 106.8(2) . . ?
C61 P4 C3 105.3(2) . . ?
C3 P4 Ni1 110.58(16) . . ?
C3 P4 C51 105.4(2) . . ?
F71 P2 F73 89.8(3) . . ?
F71 P2 F75 88.7(3) . . ?
F72 P2 F71 89.3(3) . . ?
F72 P2 F73 91.1(2) . . ?
F72 P2 F75 178.1(3) . . ?
F74 P2 F71 179.0(3) . . ?
F74 P2 F72 91.4(3) . . ?
F74 P2 F73 89.6(2) . . ?
F74 P2 F75 90.5(3) . . ?
F74 P2 F76 90.5(3) . . ?
F75 P2 F73 88.74(19) . . ?
F76 P2 F71 90.2(3) . . ?
F76 P2 F72 89.9(2) . . ?
F76 P2 F73 179.0(2) . . ?
F76 P2 F75 90.2(2) . . ?

loop_
_geom_bond_atom_site_label_1
_geom_bond_atom_site_label_2
_geom_bond_distance
_geom_bond_site_symmetry_2
_geom_bond_publ_flag
Ni1 O11 1.866(4) . ?
Ni1 S15 2.1531(15) . ?
Ni1 P1 2.1557(14) . ?
Ni1 P4 2.2065(15) . ?
O11 C12 1.293(6) . ?
C12 C13 1.395(8) . ?
C12 C21 1.485(7) . ?
C13 H13 0.9300 . ?
C13 C14 1.391(8) . ?
C14 S15 1.681(6) . ?
C14 S16 1.756(5) . ?
S16 C17 1.795(6) . ?
C17 H17A 0.9600 . ?
C17 H17B 0.9600 . ?
C17 H17C 0.9600 . ?
Cl24 C24 1.739(6) . ?
C21 C22 1.380(8) . ?
C21 C26 1.401(8) . ?
C22 H22 0.9300 . ?
C22 C23 1.382(8) . ?
C23 H23 0.9300 . ?
C23 C24 1.380(8) . ?
C24 C25 1.364(8) . ?
C25 H25 0.9300 . ?
C25 C26 1.375(8) . ?
C26 H26 0.9300 . ?
C31 C32 1.385(7) . ?
C31 C36 1.406(7) . ?
C31 P1 1.801(5) . ?
C32 H32 0.9300 . ?
C32 C33 1.375(7) . ?
C33 H33 0.9300 . ?
C33 C34 1.368(8) . ?
C34 H34 0.9300 . ?
C34 C35 1.382(8) . ?
C35 H35 0.9300 . ?
C35 C36 1.368(8) . ?
C36 H36 0.9300 . ?
C41 C42 1.407(7) . ?
C41 C46 1.378(7) . ?
C41 P1 1.808(5) . ?
C42 H42 0.9300 . ?
C42 C43 1.397(8) . ?
C43 H43 0.9300 . ?
C43 C44 1.358(9) . ?
C44 H44 0.9300 . ?
C44 C45 1.378(9) . ?
C45 H45 0.9300 . ?
C45 C46 1.381(7) . ?
C46 H46 0.9300 . ?
C51 C52 1.376(7) . ?
C51 C56 1.386(7) . ?
C51 P4 1.813(5) . ?
C52 H52 0.9300 . ?
C52 C53 1.393(8) . ?
C53 H53 0.9300 . ?
C53 C54 1.378(9) . ?
C54 H54 0.9300 . ?
C54 C55 1.369(9) . ?
C55 H55 0.9300 . ?
C55 C56 1.391(7) . ?
C56 H56 0.9300 . ?
C61 C62 1.383(7) . ?
C61 C66 1.387(7) . ?
C61 P4 1.820(5) . ?
C62 H62 0.9300 . ?
C62 C63 1.394(7) . ?
C63 H63 0.9300 . ?
C63 C64 1.381(7) . ?
C64 H64 0.9300 . ?
C64 C65 1.376(7) . ?
C65 H65 0.9300 . ?
C65 C66 1.395(7) . ?
C66 H66 0.9300 . ?
P1 C2 1.819(5) . ?
C2 H2A 0.9700 . ?
C2 H2B 0.9700 . ?
C2 C3 1.539(7) . ?
C3 H3A 0.9700 . ?
C3 H3B 0.9700 . ?
C3 P4 1.841(5) . ?
P2 F71 1.576(4) . ?
P2 F72 1.579(4) . ?
P2 F73 1.593(3) . ?
P2 F74 1.547(4) . ?
P2 F75 1.592(4) . ?
P2 F76 1.573(4) . ?
